data_7220424
loop_
_publ_author_name
'Liu, Ning'
'Shu, Yuan-jie'
'Li, Hui'
'Zhai, Lian-Jie'
'Yanan, Li'
'Wang, Bozhou'

_publ_section_title
;
 Synthesis, Characterization and Properties of Heat-resistant Explosive
 Materials: Polynitroaromatic Substituted
 Difurazano[3,4-b:3&#x2019;4&#x2019;-e]pyrazines
;
_journal_name_full 'RSC Adv.'
_journal_paper_doi 10.1039/C5RA07105D
_journal_year 2015
_chemical_formula_sum 'C8 H3 N5 O5'
_chemical_formula_weight 249.15
_chemical_name_systematic
; 
 ? 
;
_space_group_IT_number 14
_symmetry_cell_setting monoclinic
_symmetry_space_group_name_Hall '-P 2yn'
_symmetry_space_group_name_H-M 'P 1 21/n 1'
_atom_sites_solution_hydrogens geom
_atom_sites_solution_primary direct
_atom_sites_solution_secondary difmap
_audit_creation_method SHELXL-97
_audit_update_record
;
2013-08-11 deposited with the CCDC.
2015-05-08 downloaded from the CCDC.
;
_cell_angle_alpha 90.00
_cell_angle_beta 98.193(3)
_cell_angle_gamma 90.00
_cell_formula_units_Z 4
_cell_length_a 5.8796(12)
_cell_length_b 8.9227(18)
_cell_length_c 18.378(4)
_cell_measurement_reflns_used 2915
_cell_measurement_temperature 296(2)
_cell_measurement_theta_max 27.76
_cell_measurement_theta_min 3.20
_cell_volume 954.3(3)
_computing_cell_refinement 'Bruker SAINT'
_computing_data_collection 'Bruker APEX2'
_computing_data_reduction 'Bruker SAINT'
_computing_molecular_graphics 'Bruker SHELXTL'
_computing_publication_material 'Bruker SHELXTL'
_computing_structure_refinement 'SHELXL-97 (Sheldrick, 2008)'
_computing_structure_solution 'SHELXS-97 (Sheldrick, 2008)'
_diffrn_ambient_temperature 296(2)
_diffrn_measured_fraction_theta_full 0.999
_diffrn_measured_fraction_theta_max 0.999
_diffrn_measurement_device_type 'Bruker APEX-II CCD'
_diffrn_measurement_method '\f and \w scans'
_diffrn_radiation_monochromator graphite
_diffrn_radiation_source 'fine-focus sealed tube'
_diffrn_radiation_type MoK\a
_diffrn_radiation_wavelength 0.71073
_diffrn_reflns_av_R_equivalents 0.0206
_diffrn_reflns_av_sigmaI/netI 0.0235
_diffrn_reflns_limit_h_max 7
_diffrn_reflns_limit_h_min -7
_diffrn_reflns_limit_k_max 8
_diffrn_reflns_limit_k_min -10
_diffrn_reflns_limit_l_max 15
_diffrn_reflns_limit_l_min -21
_diffrn_reflns_number 4604
_diffrn_reflns_theta_full 25.10
_diffrn_reflns_theta_max 25.10
_diffrn_reflns_theta_min 2.24
_exptl_absorpt_coefficient_mu 0.149
_exptl_absorpt_correction_T_max 0.9648
_exptl_absorpt_correction_T_min 0.9459
_exptl_absorpt_correction_type none
_exptl_crystal_density_diffrn 1.734
_exptl_crystal_density_meas 0
_exptl_crystal_density_method 'not measured'
_exptl_crystal_F_000 504
_exptl_crystal_size_max 0.38
_exptl_crystal_size_mid 0.31
_exptl_crystal_size_min 0.24
_refine_diff_density_max 0.199
_refine_diff_density_min -0.220
_refine_diff_density_rms 0.035
_refine_ls_extinction_coef 0.045(3)
_refine_ls_extinction_expression Fc^*^=kFc[1+0.001xFc^2^\l^3^/sin(2\q)]^-1/4^
_refine_ls_extinction_method SHELXL
_refine_ls_goodness_of_fit_ref 1.044
_refine_ls_hydrogen_treatment mixed
_refine_ls_matrix_type full
_refine_ls_number_parameters 164
_refine_ls_number_reflns 1696
_refine_ls_number_restraints 0
_refine_ls_restrained_S_all 1.044
_refine_ls_R_factor_all 0.0347
_refine_ls_R_factor_gt 0.0314
_refine_ls_shift/su_max 0.000
_refine_ls_shift/su_mean 0.000
_refine_ls_structure_factor_coef Fsqd
_refine_ls_weighting_details 'calc w=1/[\s^2^(Fo^2^)+(0.0322P)^2^+0.3761P] where P=(Fo^2^+2Fc^2^)/3'
_refine_ls_weighting_scheme calc
_refine_ls_wR_factor_gt 0.0786
_refine_ls_wR_factor_ref 0.0810
_reflns_number_gt 1544
_reflns_number_total 1696
_reflns_threshold_expression >2sigma(I)
_cod_data_source_file c5ra07105d2.cif
_cod_data_source_block xb7002_0m
_cod_depositor_comments
;
The following automatic conversions were performed:

'_symmetry_cell_setting' value 'Monoclinic' changed to 'monoclinic'
according to
/usr/data/users/saulius/crontab/automatic-downloads/rss-feeds/RSC/lib/dictionaries/cif_core.dic
dictionary named 'cif_core.dic' version 2.4.2 from 2011-04-26.

Automatic conversion script
Id: cif_fix_values 3271 2015-04-21 07:52:19Z andrius 
;
_cod_original_sg_symbol_H-M P2(1)/n
_cod_database_code 7220424

loop_
_symmetry_equiv_pos_as_xyz
'x, y, z'
'-x+1/2, y+1/2, -z+1/2'
'-x, -y, -z'
'x-1/2, -y-1/2, z-1/2'

loop_
_atom_site_label
_atom_site_type_symbol
_atom_site_fract_x
_atom_site_fract_y
_atom_site_fract_z
_atom_site_U_iso_or_equiv
_atom_site_adp_type
_atom_site_occupancy
_atom_site_symmetry_multiplicity
_atom_site_calc_flag
_atom_site_refinement_flags
N1 N 0.3074(3) 0.62729(17) 0.22080(8) 0.0521(4) Uani 1 1 d .
N2 N -0.0260(2) 0.27309(14) 0.03534(7) 0.0378(3) Uani 1 1 d .
N3 N 0.4244(2) 0.11892(13) 0.04678(6) 0.0320(3) Uani 1 1 d .
N4 N 0.4445(2) 0.05644(14) -0.14285(7) 0.0420(3) Uani 1 1 d .
N5 N 0.3222(2) 0.24142(14) -0.06940(7) 0.0398(3) Uani 1 1 d .
O1 O 0.4460(3) 0.64872(17) 0.27544(8) 0.0710(4) Uani 1 1 d .
O2 O 0.1483(3) 0.71019(19) 0.20031(10) 0.0955(6) Uani 1 1 d .
O3 O -0.1684(2) 0.36627(14) 0.01105(7) 0.0544(4) Uani 1 1 d .
O4 O -0.0504(2) 0.13823(14) 0.02617(9) 0.0624(4) Uani 1 1 d .
O5 O 0.3452(2) 0.19930(12) -0.14132(6) 0.0464(3) Uani 1 1 d .
C1 C 0.5637(3) 0.28988(17) 0.14575(8) 0.0365(4) Uani 1 1 d .
H1 H 0.7007 0.2363 0.1528 0.044 Uiso 1 1 calc R
C2 C 0.5395(3) 0.41441(18) 0.18868(8) 0.0385(4) Uani 1 1 d .
H2A H 0.6572 0.4437 0.2252 0.046 Uiso 1 1 calc R
C3 C 0.3369(3) 0.49415(16) 0.17605(8) 0.0355(4) Uani 1 1 d .
C4 C 0.1564(2) 0.45253(16) 0.12391(8) 0.0342(3) Uani 1 1 d .
H4 H 0.0219 0.5087 0.1162 0.041 Uiso 1 1 calc R
C5 C 0.1813(2) 0.32468(15) 0.08341(7) 0.0304(3) Uani 1 1 d .
C6 C 0.3867(2) 0.24354(15) 0.09236(7) 0.0302(3) Uani 1 1 d .
C7 C 0.5217(2) -0.01469(15) 0.07465(7) 0.0304(3) Uani 1 1 d .
C8 C 0.4038(2) 0.12964(15) -0.02939(7) 0.0301(3) Uani 1 1 d .

loop_
_atom_site_aniso_label
_atom_site_aniso_U_11
_atom_site_aniso_U_22
_atom_site_aniso_U_33
_atom_site_aniso_U_23
_atom_site_aniso_U_13
_atom_site_aniso_U_12
N1 0.0510(9) 0.0545(9) 0.0518(9) -0.0222(7) 0.0103(7) -0.0023(7)
N2 0.0315(7) 0.0418(7) 0.0405(7) -0.0059(6) 0.0070(5) -0.0031(6)
N3 0.0365(7) 0.0314(6) 0.0281(6) -0.0015(5) 0.0048(5) 0.0058(5)
N4 0.0558(8) 0.0371(7) 0.0333(7) 0.0015(5) 0.0065(6) 0.0077(6)
N5 0.0483(8) 0.0371(7) 0.0334(7) 0.0005(5) 0.0034(6) 0.0071(6)
O1 0.0690(9) 0.0835(10) 0.0580(8) -0.0397(7) 0.0006(7) -0.0053(8)
O2 0.0822(11) 0.0844(12) 0.1121(14) -0.0559(10) -0.0133(10) 0.0384(9)
O3 0.0383(7) 0.0561(8) 0.0640(8) 0.0080(6) -0.0089(6) 0.0007(6)
O4 0.0408(7) 0.0441(7) 0.1007(11) -0.0286(7) 0.0048(6) -0.0073(5)
O5 0.0658(8) 0.0406(6) 0.0321(6) 0.0049(5) 0.0044(5) 0.0134(5)
C1 0.0330(8) 0.0420(8) 0.0343(8) -0.0002(6) 0.0034(6) 0.0050(6)
C2 0.0391(8) 0.0464(9) 0.0293(7) -0.0044(6) 0.0019(6) -0.0038(7)
C3 0.0409(8) 0.0350(8) 0.0319(7) -0.0060(6) 0.0097(6) -0.0025(6)
C4 0.0332(8) 0.0341(8) 0.0365(8) 0.0000(6) 0.0087(6) 0.0031(6)
C5 0.0302(7) 0.0321(7) 0.0290(7) 0.0002(6) 0.0050(5) -0.0028(6)
C6 0.0333(7) 0.0296(7) 0.0286(7) 0.0002(5) 0.0074(6) 0.0002(6)
C7 0.0303(7) 0.0315(7) 0.0293(7) -0.0001(6) 0.0033(5) 0.0007(6)
C8 0.0283(7) 0.0311(7) 0.0306(7) -0.0010(6) 0.0036(5) 0.0009(6)

loop_
_atom_type_symbol
_atom_type_description
_atom_type_scat_dispersion_real
_atom_type_scat_dispersion_imag
_atom_type_scat_source
C C 0.0033 0.0016 'International Tables Vol C Tables 4.2.6.8 and 6.1.1.4'
H H 0.0000 0.0000 'International Tables Vol C Tables 4.2.6.8 and 6.1.1.4'
N N 0.0061 0.0033 'International Tables Vol C Tables 4.2.6.8 and 6.1.1.4'
O O 0.0106 0.0060 'International Tables Vol C Tables 4.2.6.8 and 6.1.1.4'

loop_
_geom_angle_atom_site_label_1
_geom_angle_atom_site_label_2
_geom_angle_atom_site_label_3
_geom_angle
_geom_angle_site_symmetry_1
_geom_angle_site_symmetry_3
O2 N1 O1 123.98(15) . .
O2 N1 C3 117.89(14) . .
O1 N1 C3 118.11(15) . .
O3 N2 O4 124.10(14) . .
O3 N2 C5 118.22(12) . .
O4 N2 C5 117.52(13) . .
C7 N3 C8 113.74(11) . .
C7 N3 C6 122.84(11) . .
C8 N3 C6 122.55(11) . .
C7 N4 O5 104.40(11) 3_655 .
C8 N5 O5 104.62(11) . .
N5 O5 N4 111.06(10) . .
C2 C1 C6 121.05(14) . .
C2 C1 H1 119.5 . .
C6 C1 H1 119.5 . .
C3 C2 C1 118.39(14) . .
C3 C2 H2A 120.8 . .
C1 C2 H2A 120.8 . .
C4 C3 C2 122.70(13) . .
C4 C3 N1 117.87(14) . .
C2 C3 N1 119.42(14) . .
C3 C4 C5 117.91(13) . .
C3 C4 H4 121.0 . .
C5 C4 H4 121.0 . .
C4 C5 C6 121.35(13) . .
C4 C5 N2 116.06(12) . .
C6 C5 N2 122.40(12) . .
C1 C6 C5 118.50(13) . .
C1 C6 N3 118.91(13) . .
C5 C6 N3 122.54(12) . .
N4 C7 N3 127.03(13) 3_655 .
N4 C7 C8 109.84(12) 3_655 3_655
N3 C7 C8 123.11(12) . 3_655
N5 C8 N3 126.77(13) . .
N5 C8 C7 110.08(12) . 3_655
N3 C8 C7 123.14(12) . 3_655

loop_
_geom_bond_atom_site_label_1
_geom_bond_atom_site_label_2
_geom_bond_distance
_geom_bond_site_symmetry_2
N1 O2 1.210(2) .
N1 O1 1.2147(19) .
N1 C3 1.4691(19) .
N2 O3 1.2187(16) .
N2 O4 1.2208(17) .
N2 C5 1.4732(18) .
N3 C7 1.3881(18) .
N3 C8 1.3910(18) .
N3 C6 1.4285(18) .
N4 C7 1.2955(19) 3_655
N4 O5 1.4040(16) .
N5 C8 1.2904(18) .
N5 O5 1.3991(17) .
C1 C2 1.382(2) .
C1 C6 1.387(2) .
C1 H1 0.9300 .
C2 C3 1.379(2) .
C2 H2A 0.9300 .
C3 C4 1.375(2) .
C4 C5 1.381(2) .
C4 H4 0.9300 .
C5 C6 1.398(2) .
C7 N4 1.2956(19) 3_655
C7 C8 1.4282(19) 3_655
C8 C7 1.4282(19) 3_655

loop_
_geom_torsion_atom_site_label_1
_geom_torsion_atom_site_label_2
_geom_torsion_atom_site_label_3
_geom_torsion_atom_site_label_4
_geom_torsion
_geom_torsion_site_symmetry_1
_geom_torsion_site_symmetry_4
C8 N5 O5 N4 0.07(16) . .
C7 N4 O5 N5 0.30(16) 3_655 .
C6 C1 C2 C3 -1.5(2) . .
C1 C2 C3 C4 1.7(2) . .
C1 C2 C3 N1 -179.79(14) . .
O2 N1 C3 C4 -14.7(2) . .
O1 N1 C3 C4 166.46(15) . .
O2 N1 C3 C2 166.77(18) . .
O1 N1 C3 C2 -12.1(2) . .
C2 C3 C4 C5 0.5(2) . .
N1 C3 C4 C5 -177.99(13) . .
C3 C4 C5 C6 -3.0(2) . .
C3 C4 C5 N2 172.17(12) . .
O3 N2 C5 C4 28.78(19) . .
O4 N2 C5 C4 -146.74(14) . .
O3 N2 C5 C6 -156.12(14) . .
O4 N2 C5 C6 28.4(2) . .
C2 C1 C6 C5 -0.8(2) . .
C2 C1 C6 N3 176.70(13) . .
C4 C5 C6 C1 3.1(2) . .
N2 C5 C6 C1 -171.71(13) . .
C4 C5 C6 N3 -174.27(12) . .
N2 C5 C6 N3 10.9(2) . .
C7 N3 C6 C1 47.69(19) . .
C8 N3 C6 C1 -121.01(15) . .
C7 N3 C6 C5 -134.92(14) . .
C8 N3 C6 C5 56.38(19) . .
C8 N3 C7 N4 -177.97(14) . 3_655
C6 N3 C7 N4 12.4(2) . 3_655
C8 N3 C7 C8 0.7(2) . 3_655
C6 N3 C7 C8 -168.87(13) . 3_655
O5 N5 C8 N3 178.27(13) . .
O5 N5 C8 C7 -0.39(16) . 3_655
C7 N3 C8 N5 -179.22(14) . .
C6 N3 C8 N5 -9.6(2) . .
C7 N3 C8 C7 -0.7(2) . 3_655
C6 N3 C8 C7 168.91(13) . 3_655
